data_2212041
loop_
_publ_author_name
'Zhang, Shu-Hua'
'Feng, Xiao-Zhen'
'Li, Guang-Zhao'
'Jing, Li-Xia'
'Liu, Zheng'

_publ_section_title
;(3,5-Dichloro-2-oxidobenzoato-\k^2^<i>O</i>,<i>O</i>')(1,10-phenanthroline-\k^2^<i>N</i>,<i>N</i>')copper(II)
 monohydrate
;
_journal_coeditor_code BI2145
_journal_issue 2
_journal_name_full 'Acta Crystallographica Section E'
_journal_page_first m535
_journal_page_last m536
_journal_paper_doi 10.1107/S160053680700195X
_journal_volume 63
_journal_year 2007
_chemical_formula_iupac '[Cu (C7 H2 Cl2 O3) (C12 H8 N2)], H2 O'
_chemical_formula_moiety 'C19 H10 Cl2 Cu N2 O3, H2 O'
_chemical_formula_sum 'C19 H12 Cl2 Cu N2 O4'
_chemical_formula_weight 466.75
_chemical_name_systematic
;
(3,5-Dichloro-2-oxidobenzoato-\k^2^O,O')(1,10-phenanthroline-
\k^2^N,N')copper(II) monohydrate
;
_space_group_IT_number 14
_symmetry_cell_setting monoclinic
_symmetry_space_group_name_Hall '-P 2ybc'
_symmetry_space_group_name_H-M 'P 1 21/c 1'
_atom_sites_solution_hydrogens geom
_atom_sites_solution_primary direct
_atom_sites_solution_secondary difmap
_audit_creation_method SHELXL-97
_cell_angle_alpha 90.00
_cell_angle_beta 97.105(2)
_cell_angle_gamma 90.00
_cell_formula_units_Z 4
_cell_length_a 4.6955(15)
_cell_length_b 20.383(3)
_cell_length_c 18.439(2)
_cell_measurement_reflns_used 1945
_cell_measurement_temperature 298(2)
_cell_measurement_theta_max 25.197
_cell_measurement_theta_min 2.227
_cell_volume 1751.2(6)
_computing_cell_refinement 'SAINT (Bruker, 2004)'
_computing_data_collection 'SMART (Bruker, 2004)'
_computing_data_reduction SAINT
_computing_molecular_graphics 'SHELXTL (Bruker, 1997)'
_computing_publication_material SHELXTL
_computing_structure_refinement 'SHELXL97 (Sheldrick, 1997)'
_computing_structure_solution 'SHELXS97 (Sheldrick, 1997)'
_diffrn_ambient_temperature 298(2)
_diffrn_measured_fraction_theta_full 0.993
_diffrn_measured_fraction_theta_max 0.993
_diffrn_measurement_device_type 'Bruker SMART CCD'
_diffrn_measurement_method '\f and \w'
_diffrn_radiation_monochromator graphite
_diffrn_radiation_source 'fine-focus sealed tube'
_diffrn_radiation_type MoK\a
_diffrn_radiation_wavelength 0.71073
_diffrn_reflns_av_R_equivalents 0.0341
_diffrn_reflns_av_sigmaI/netI 0.0515
_diffrn_reflns_limit_h_max 5
_diffrn_reflns_limit_h_min -5
_diffrn_reflns_limit_k_max 24
_diffrn_reflns_limit_k_min -15
_diffrn_reflns_limit_l_max 21
_diffrn_reflns_limit_l_min -17
_diffrn_reflns_number 7173
_diffrn_reflns_theta_full 25.01
_diffrn_reflns_theta_max 25.01
_diffrn_reflns_theta_min 1.50
_diffrn_standards_number 0
_exptl_absorpt_coefficient_mu 1.583
_exptl_absorpt_correction_T_max 0.8706
_exptl_absorpt_correction_T_min 0.4656
_exptl_absorpt_correction_type multi-scan
_exptl_absorpt_process_details '(SADABS; Sheldrick, 1996)'
_exptl_crystal_colour blue
_exptl_crystal_density_diffrn 1.770
_exptl_crystal_density_method 'not measured'
_exptl_crystal_description prism
_exptl_crystal_F_000 940
_exptl_crystal_size_max 0.57
_exptl_crystal_size_mid 0.16
_exptl_crystal_size_min 0.09
_refine_diff_density_max 0.421
_refine_diff_density_min -0.325
_refine_ls_extinction_method none
_refine_ls_goodness_of_fit_ref 1.030
_refine_ls_hydrogen_treatment constr
_refine_ls_matrix_type full
_refine_ls_number_parameters 253
_refine_ls_number_reflns 3071
_refine_ls_number_restraints 0
_refine_ls_restrained_S_all 1.030
_refine_ls_R_factor_all 0.0783
_refine_ls_R_factor_gt 0.0458
_refine_ls_shift/su_max 0.001
_refine_ls_shift/su_mean 0.000
_refine_ls_structure_factor_coef Fsqd
_refine_ls_weighting_details 'calc w=1/[\s^2^(Fo^2^)+(0.0425P)^2^+1.4793P] where P=(Fo^2^+2Fc^2^)/3'
_refine_ls_weighting_scheme calc
_refine_ls_wR_factor_gt 0.0953
_refine_ls_wR_factor_ref 0.1107
_reflns_number_gt 2051
_reflns_number_total 3071
_reflns_threshold_expression I>2\s(I)
_cod_data_source_file bi2145.cif
_cod_data_source_block I
_cod_original_sg_symbol_H-M 'P 21/c'
_cod_database_code 2212041
_cod_database_fobs_code 2212041

loop_
_symmetry_equiv_pos_as_xyz
'x, y, z'
'-x, y+1/2, -z+1/2'
'-x, -y, -z'
'x, -y-1/2, z-1/2'

loop_
_atom_site_type_symbol
_atom_site_label
_atom_site_fract_x
_atom_site_fract_y
_atom_site_fract_z
_atom_site_U_iso_or_equiv
_atom_site_adp_type
_atom_site_calc_flag
_atom_site_refinement_flags
_atom_site_occupancy
Cu Cu1 0.10901(12) 0.64598(3) 0.21452(3) 0.0467(2) Uani d . 1
Cl Cl1 0.6636(3) 0.67463(6) 0.43956(7) 0.0656(4) Uani d . 1
Cl Cl2 1.2646(3) 0.45679(6) 0.39857(7) 0.0632(4) Uani d . 1
N N1 -0.1919(8) 0.6567(2) 0.1285(2) 0.0522(10) Uani d . 1
N N2 -0.0664(8) 0.72817(18) 0.2465(2) 0.0479(10) Uani d . 1
O O1 0.2648(7) 0.57245(16) 0.17318(15) 0.0522(8) Uani d . 1
O O2 0.5439(8) 0.48714(18) 0.16437(17) 0.0661(10) Uani d . 1
O O3 0.3809(6) 0.64877(14) 0.29654(15) 0.0463(7) Uani d . 1
O O4 0.0090(10) 0.4521(2) 0.0744(2) 0.1248(19) Uani d . 1
H H1 0.1767 0.4639 0.0924 0.187 Uiso d R 1
H H2 -0.1094 0.4711 0.0988 0.187 Uiso d R 1
C C1 0.4748(11) 0.5359(2) 0.1987(2) 0.0485(12) Uani d . 1
C C2 0.6421(9) 0.5512(2) 0.2715(2) 0.0397(10) Uani d . 1
C C3 0.5773(9) 0.6046(2) 0.3151(2) 0.0381(10) Uani d . 1
C C4 0.7422(9) 0.6096(2) 0.3838(2) 0.0421(11) Uani d . 1
C C5 0.9500(9) 0.5661(2) 0.4097(2) 0.0444(11) Uani d . 1
H H5 1.0507 0.5711 0.4561 0.053 Uiso calc R 1
C C6 1.0078(9) 0.5143(2) 0.3655(2) 0.0440(11) Uani d . 1
C C7 0.8592(9) 0.5073(2) 0.2977(2) 0.0429(11) Uani d . 1
H H7 0.9030 0.4726 0.2683 0.052 Uiso calc R 1
C C8 -0.2497(11) 0.6195(3) 0.0696(3) 0.0663(15) Uani d . 1
H H8 -0.1405 0.5821 0.0649 0.080 Uiso calc R 1
C C9 -0.4699(14) 0.6351(4) 0.0147(3) 0.086(2) Uani d . 1
H H9 -0.5058 0.6080 -0.0260 0.103 Uiso calc R 1
C C10 -0.6311(13) 0.6890(4) 0.0201(3) 0.085(2) Uani d . 1
H H10 -0.7789 0.6989 -0.0167 0.102 Uiso calc R 1
C C11 -0.5762(11) 0.7303(3) 0.0811(3) 0.0641(16) Uani d . 1
C C12 -0.3533(10) 0.7115(3) 0.1343(3) 0.0514(13) Uani d . 1
C C13 -0.2844(9) 0.7502(2) 0.1981(3) 0.0486(12) Uani d . 1
C C14 -0.4351(10) 0.8077(3) 0.2073(3) 0.0629(15) Uani d . 1
C C15 -0.3480(12) 0.8438(3) 0.2704(3) 0.0710(16) Uani d . 1
H H15 -0.4393 0.8831 0.2787 0.085 Uiso calc R 1
C C16 -0.1291(12) 0.8217(3) 0.3202(3) 0.0722(16) Uani d . 1
H H16 -0.0710 0.8453 0.3627 0.087 Uiso calc R 1
C C17 0.0052(11) 0.7628(2) 0.3058(3) 0.0576(13) Uani d . 1
H H17 0.1525 0.7474 0.3400 0.069 Uiso calc R 1
C C18 -0.7270(12) 0.7890(3) 0.0920(4) 0.0788(19) Uani d . 1
H H18 -0.8751 0.8021 0.0568 0.095 Uiso calc R 1
C C19 -0.6615(11) 0.8264(3) 0.1523(4) 0.0753(18) Uani d . 1
H H19 -0.7648 0.8645 0.1580 0.090 Uiso calc R 1

loop_
_atom_site_aniso_label
_atom_site_aniso_U_11
_atom_site_aniso_U_22
_atom_site_aniso_U_33
_atom_site_aniso_U_12
_atom_site_aniso_U_13
_atom_site_aniso_U_23
Cu1 0.0393(3) 0.0536(4) 0.0459(3) -0.0039(3) -0.0002(2) 0.0100(3)
Cl1 0.0696(9) 0.0672(8) 0.0558(7) 0.0177(7) -0.0090(6) -0.0170(6)
Cl2 0.0505(8) 0.0618(8) 0.0771(9) 0.0156(6) 0.0071(6) 0.0132(7)
N1 0.042(2) 0.062(3) 0.052(2) -0.014(2) 0.0019(18) 0.017(2)
N2 0.040(2) 0.055(2) 0.048(2) -0.0036(19) 0.0025(18) 0.0143(19)
O1 0.050(2) 0.061(2) 0.0443(18) -0.0019(18) 0.0012(15) -0.0017(15)
O2 0.079(3) 0.063(2) 0.056(2) 0.005(2) 0.0066(18) -0.0137(18)
O3 0.0419(18) 0.0477(18) 0.0476(17) 0.0052(16) -0.0015(14) 0.0004(14)
O4 0.124(4) 0.109(4) 0.127(4) 0.008(3) -0.041(3) -0.055(3)
C1 0.044(3) 0.056(3) 0.048(3) -0.011(3) 0.015(2) 0.004(3)
C2 0.039(3) 0.042(3) 0.040(2) -0.007(2) 0.010(2) 0.005(2)
C3 0.033(2) 0.041(3) 0.041(2) -0.004(2) 0.0080(19) 0.007(2)
C4 0.039(3) 0.040(3) 0.046(2) 0.000(2) 0.004(2) -0.003(2)
C5 0.042(3) 0.052(3) 0.038(2) -0.001(2) 0.003(2) 0.006(2)
C6 0.035(3) 0.044(3) 0.055(3) 0.003(2) 0.010(2) 0.009(2)
C7 0.043(3) 0.039(3) 0.050(3) 0.001(2) 0.015(2) 0.001(2)
C8 0.059(4) 0.080(4) 0.059(3) -0.019(3) 0.001(3) 0.006(3)
C9 0.068(4) 0.128(6) 0.056(3) -0.029(4) -0.013(3) 0.016(4)
C10 0.058(4) 0.131(6) 0.060(4) -0.030(4) -0.015(3) 0.044(4)
C11 0.040(3) 0.084(4) 0.066(4) -0.018(3) -0.003(3) 0.041(3)
C12 0.030(3) 0.066(3) 0.058(3) -0.016(3) 0.004(2) 0.026(3)
C13 0.032(3) 0.052(3) 0.062(3) -0.004(2) 0.007(2) 0.027(2)
C14 0.039(3) 0.063(4) 0.087(4) -0.002(3) 0.010(3) 0.037(3)
C15 0.062(4) 0.058(4) 0.095(4) 0.011(3) 0.017(3) 0.019(3)
C16 0.072(4) 0.069(4) 0.076(4) 0.006(3) 0.010(3) 0.005(3)
C17 0.052(3) 0.062(3) 0.058(3) 0.007(3) 0.004(3) 0.012(3)
C18 0.044(3) 0.101(5) 0.088(4) -0.006(4) -0.007(3) 0.059(4)
C19 0.044(3) 0.077(4) 0.106(5) 0.008(3) 0.011(3) 0.048(4)

loop_
_atom_type_symbol
_atom_type_description
_atom_type_scat_dispersion_real
_atom_type_scat_dispersion_imag
_atom_type_scat_source
C C 0.0033 0.0016 'International Tables Vol C Tables 4.2.6.8 and 6.1.1.4'
H H 0.0000 0.0000 'International Tables Vol C Tables 4.2.6.8 and 6.1.1.4'
N N 0.0061 0.0033 'International Tables Vol C Tables 4.2.6.8 and 6.1.1.4'
O O 0.0106 0.0060 'International Tables Vol C Tables 4.2.6.8 and 6.1.1.4'
Cu Cu 0.3201 1.2651 'International Tables Vol C Tables 4.2.6.8 and 6.1.1.4'
Cl Cl 0.1484 0.1585 'International Tables Vol C Tables 4.2.6.8 and 6.1.1.4'

loop_
_geom_angle_atom_site_label_1
_geom_angle_atom_site_label_2
_geom_angle_atom_site_label_3
_geom_angle
_geom_angle_publ_flag
O3 Cu1 O1 95.30(13) yes
O3 Cu1 N2 90.06(14) yes
O1 Cu1 N2 173.22(14) yes
O3 Cu1 N1 171.82(15) yes
O1 Cu1 N1 92.14(16) yes
N2 Cu1 N1 82.28(17) yes
C8 N1 C12 118.3(4) ?
C8 N1 Cu1 129.9(4) ?
C12 N1 Cu1 111.9(3) ?
C17 N2 C13 117.9(4) ?
C17 N2 Cu1 128.9(3) ?
C13 N2 Cu1 113.2(3) ?
C1 O1 Cu1 129.7(3) ?
C3 O3 Cu1 125.9(3) ?
H1 O4 H2 107.5 ?
O2 C1 O1 121.1(4) ?
O2 C1 C2 118.7(5) ?
O1 C1 C2 120.2(4) ?
C7 C2 C3 119.8(4) ?
C7 C2 C1 117.1(4) ?
C3 C2 C1 123.0(4) ?
O3 C3 C4 118.6(4) ?
O3 C3 C2 125.4(4) ?
C4 C3 C2 116.0(4) ?
C5 C4 C3 124.0(4) ?
C5 C4 Cl1 118.9(3) ?
C3 C4 Cl1 117.0(3) ?
C4 C5 C6 118.4(4) ?
C4 C5 H5 120.8 ?
C6 C5 H5 120.8 ?
C7 C6 C5 120.4(4) ?
C7 C6 Cl2 120.4(4) ?
C5 C6 Cl2 119.1(3) ?
C6 C7 C2 121.4(4) ?
C6 C7 H7 119.3 ?
C2 C7 H7 119.3 ?
N1 C8 C9 121.7(6) ?
N1 C8 H8 119.2 ?
C9 C8 H8 119.2 ?
C10 C9 C8 120.5(6) ?
C10 C9 H9 119.8 ?
C8 C9 H9 119.8 ?
C9 C10 C11 120.0(5) ?
C9 C10 H10 120.0 ?
C11 C10 H10 120.0 ?
C12 C11 C10 116.5(6) ?
C12 C11 C18 118.4(6) ?
C10 C11 C18 125.1(5) ?
N1 C12 C11 123.1(5) ?
N1 C12 C13 116.7(4) ?
C11 C12 C13 120.2(5) ?
N2 C13 C14 123.8(5) ?
N2 C13 C12 116.0(4) ?
C14 C13 C12 120.2(5) ?
C13 C14 C15 116.5(5) ?
C13 C14 C19 118.9(6) ?
C15 C14 C19 124.6(6) ?
C16 C15 C14 120.3(5) ?
C16 C15 H15 119.9 ?
C14 C15 H15 119.9 ?
C15 C16 C17 118.4(5) ?
C15 C16 H16 120.8 ?
C17 C16 H16 120.8 ?
N2 C17 C16 123.1(5) ?
N2 C17 H17 118.4 ?
C16 C17 H17 118.4 ?
C19 C18 C11 121.7(5) ?
C19 C18 H18 119.1 ?
C11 C18 H18 119.1 ?
C18 C19 C14 120.5(6) ?
C18 C19 H19 119.7 ?
C14 C19 H19 119.7 ?

loop_
_geom_bond_atom_site_label_1
_geom_bond_atom_site_label_2
_geom_bond_distance
_geom_bond_publ_flag
Cu1 O1 1.871(3) yes
Cu1 O3 1.856(3) yes
Cu1 N1 2.002(4) yes
Cu1 N2 1.988(4) yes
Cl1 C4 1.743(4) ?
Cl2 C6 1.738(4) ?
N1 C8 1.323(6) ?
N1 C12 1.362(6) ?
N2 C17 1.311(6) ?
N2 C13 1.349(5) ?
O1 C1 1.279(6) ?
O2 C1 1.243(5) ?
O3 C3 1.304(5) ?
O4 H1 0.850 ?
O4 H2 0.850 ?
C1 C2 1.502(6) ?
C2 C7 1.396(6) ?
C2 C3 1.408(6) ?
C3 C4 1.404(5) ?
C4 C5 1.361(6) ?
C5 C6 1.381(6) ?
C5 H5 0.930 ?
C6 C7 1.361(6) ?
C7 H7 0.930 ?
C8 C9 1.391(7) ?
C8 H8 0.930 ?
C9 C10 1.345(9) ?
C9 H9 0.930 ?
C10 C11 1.403(8) ?
C10 H10 0.930 ?
C11 C12 1.397(6) ?
C11 C18 1.417(8) ?
C12 C13 1.421(7) ?
C13 C14 1.390(7) ?
C14 C15 1.395(8) ?
C14 C19 1.426(7) ?
C15 C16 1.368(7) ?
C15 H15 0.930 ?
C16 C17 1.396(7) ?
C16 H16 0.930 ?
C17 H17 0.930 ?
C18 C19 1.351(8) ?
C18 H18 0.930 ?
C19 H19 0.930 ?

loop_
_geom_hbond_atom_site_label_D
_geom_hbond_atom_site_label_H
_geom_hbond_atom_site_label_A
_geom_hbond_site_symmetry_A
_geom_hbond_distance_DH
_geom_hbond_distance_HA
_geom_hbond_distance_DA
_geom_hbond_angle_DHA
O4 H1 O2 . 0.85 2.10 2.922(5) 163.8
O4 H2 O2 1_455 0.85 2.17 2.988(6) 161.5

loop_
_geom_torsion_atom_site_label_1
_geom_torsion_atom_site_label_2
_geom_torsion_atom_site_label_3
_geom_torsion_atom_site_label_4
_geom_torsion
O1 Cu1 N1 C8 3.9(4)
N2 Cu1 N1 C8 -180.0(4)
O1 Cu1 N1 C12 -175.6(3)
N2 Cu1 N1 C12 0.5(3)
O3 Cu1 N2 C17 -2.1(4)
N1 Cu1 N2 C17 -179.3(4)
O3 Cu1 N2 C13 176.4(3)
N1 Cu1 N2 C13 -0.7(3)
O3 Cu1 O1 C1 4.6(4)
N1 Cu1 O1 C1 -178.8(4)
O1 Cu1 O3 C3 -7.7(3)
N2 Cu1 O3 C3 176.4(3)
Cu1 O1 C1 O2 177.5(3)
Cu1 O1 C1 C2 -2.1(6)
O2 C1 C2 C7 -2.9(6)
O1 C1 C2 C7 176.8(4)
O2 C1 C2 C3 -178.8(4)
O1 C1 C2 C3 0.9(6)
Cu1 O3 C3 C4 -171.6(3)
Cu1 O3 C3 C2 8.9(6)
C7 C2 C3 O3 179.7(4)
C1 C2 C3 O3 -4.5(7)
C7 C2 C3 C4 0.2(6)
C1 C2 C3 C4 176.0(4)
O3 C3 C4 C5 179.1(4)
C2 C3 C4 C5 -1.4(6)
O3 C3 C4 Cl1 1.2(6)
C2 C3 C4 Cl1 -179.2(3)
C3 C4 C5 C6 1.4(7)
Cl1 C4 C5 C6 179.2(3)
C4 C5 C6 C7 -0.1(7)
C4 C5 C6 Cl2 -178.0(3)
C5 C6 C7 C2 -1.1(7)
Cl2 C6 C7 C2 176.8(3)
C3 C2 C7 C6 1.0(6)
C1 C2 C7 C6 -175.0(4)
C12 N1 C8 C9 -0.4(7)
Cu1 N1 C8 C9 -179.8(4)
N1 C8 C9 C10 0.1(9)
C8 C9 C10 C11 0.5(9)
C9 C10 C11 C12 -0.9(8)
C9 C10 C11 C18 178.6(5)
C8 N1 C12 C11 0.0(7)
Cu1 N1 C12 C11 179.5(3)
C8 N1 C12 C13 -179.8(4)
Cu1 N1 C12 C13 -0.3(5)
C10 C11 C12 N1 0.7(7)
C18 C11 C12 N1 -178.9(4)
C10 C11 C12 C13 -179.6(4)
C18 C11 C12 C13 0.9(7)
C17 N2 C13 C14 0.6(7)
Cu1 N2 C13 C14 -178.1(3)
C17 N2 C13 C12 179.5(4)
Cu1 N2 C13 C12 0.8(5)
N1 C12 C13 N2 -0.3(6)
C11 C12 C13 N2 179.9(4)
N1 C12 C13 C14 178.6(4)
C11 C12 C13 C14 -1.2(7)
N2 C13 C14 C15 0.8(7)
C12 C13 C14 C15 -178.1(4)
N2 C13 C14 C19 179.8(4)
C12 C13 C14 C19 0.9(7)
C13 C14 C15 C16 -1.3(8)
C19 C14 C15 C16 179.7(5)
C14 C15 C16 C17 0.6(8)
C13 N2 C17 C16 -1.4(7)
Cu1 N2 C17 C16 177.1(4)
C15 C16 C17 N2 0.8(8)
C12 C11 C18 C19 -0.4(8)
C10 C11 C18 C19 -179.9(5)
C11 C18 C19 C14 0.2(8)
C13 C14 C19 C18 -0.5(8)
C15 C14 C19 C18 178.5(5)
